data_4028259
loop_
_publ_author_name
'Baudouin Gerard'
'Maurice D. Lee'
'Sivaraman Dandapani'
'Jeremy R. Duvall'
'Mark E. Fitzgerald'
'Sarathy Kesavan'
'Jason T. Lowe'
'Jean-Charles Mari\'e'
'Bhaumik A. Pandya'
'Byung-Chul Suh'
'Morgan Welzel O'Shea'
'Michael Dombrowski'
'Diane Hamann'
'Berenice Lemercier'
'Tiffanie Murillo'
'Lakshmi B. Akella'
'Michael A. Foley'
'Lisa A. Marcaurelle'

_publ_section_title
;
 Synthesis of Stereochemically and Skeletally Diverse Fused Ring Systems
 from Functionalized C-Glycosides
;
_journal_name_full 'Journal of Organic Chemistry'
_journal_page_first 5160
_journal_page_last 5171
_journal_paper_doi 10.1021/jo4000916
_journal_volume 78
_journal_year 2013
_chemical_absolute_configuration ad
_chemical_formula_sum 'C18 H24 N2 O9 S'
_chemical_formula_weight 444.45
_chemical_name_systematic
; 
 ? 
;
_space_group_IT_number 19
_symmetry_cell_setting orthorhombic
_symmetry_space_group_name_Hall 'P 2ac 2ab'
_symmetry_space_group_name_H-M 'P 21 21 21'
_atom_sites_solution_hydrogens geom
_atom_sites_solution_primary direct
_atom_sites_solution_secondary difmap
_audit_creation_method SHELXL-97
_cell_angle_alpha 90.00
_cell_angle_beta 90.00
_cell_angle_gamma 90.00
_cell_formula_units_Z 4
_cell_length_a 6.9155(2)
_cell_length_b 12.1618(3)
_cell_length_c 23.7255(5)
_cell_measurement_reflns_used 9728
_cell_measurement_temperature 100(2)
_cell_measurement_theta_max 69.35
_cell_measurement_theta_min 3.73
_cell_volume 1995.43(9)
_computing_cell_refinement 'SAINT 7.46A (Bruker-AXS, 2009)'
_computing_data_collection 'APEX2 v2009.9.0 (Bruker-AXS, 2009)'
_computing_data_reduction 'SAINT 7.46A (Bruker-AXS, 2009)'
_computing_molecular_graphics 'Bruker SHELXTL'
_computing_publication_material 'Bruker SHELXTL'
_computing_structure_refinement 'SHELXL-97 (Sheldrick, 2008)'
_computing_structure_solution 'SHELXS-97 (Sheldrick, 2008)'
_diffrn_ambient_temperature 100(2)
_diffrn_detector_area_resol_mean 8.3
_diffrn_measured_fraction_theta_full 0.995
_diffrn_measured_fraction_theta_max 0.995
_diffrn_measurement_device_type 'Bruker Smart APEX CCD'
_diffrn_measurement_method '\f and \w scans'
_diffrn_radiation_monochromator graphite
_diffrn_radiation_source 'fine-focus sealed tube'
_diffrn_radiation_type CuK\a
_diffrn_radiation_wavelength 1.54178
_diffrn_reflns_av_R_equivalents 0.0686
_diffrn_reflns_av_sigmaI/netI 0.0305
_diffrn_reflns_limit_h_max 8
_diffrn_reflns_limit_h_min -8
_diffrn_reflns_limit_k_max 14
_diffrn_reflns_limit_k_min -14
_diffrn_reflns_limit_l_max 24
_diffrn_reflns_limit_l_min -28
_diffrn_reflns_number 40496
_diffrn_reflns_theta_full 69.84
_diffrn_reflns_theta_max 69.84
_diffrn_reflns_theta_min 3.73
_exptl_absorpt_coefficient_mu 1.942
_exptl_absorpt_correction_T_max 0.9092
_exptl_absorpt_correction_T_min 0.6425
_exptl_absorpt_correction_type multi-scan
_exptl_absorpt_process_details 'SADABS (Sheldrick, 2009)'
_exptl_crystal_colour colourless
_exptl_crystal_density_diffrn 1.479
_exptl_crystal_description block
_exptl_crystal_F_000 936
_exptl_crystal_size_max 0.25
_exptl_crystal_size_mid 0.10
_exptl_crystal_size_min 0.05
_refine_diff_density_max 0.260
_refine_diff_density_min -0.231
_refine_diff_density_rms 0.042
_refine_ls_abs_structure_details 'Flack H D (1983), Acta Cryst. A39, 876-881'
_refine_ls_abs_structure_Flack 0.010(14)
_refine_ls_extinction_method none
_refine_ls_goodness_of_fit_ref 1.042
_refine_ls_hydrogen_treatment constr
_refine_ls_matrix_type full
_refine_ls_number_parameters 273
_refine_ls_number_reflns 3749
_refine_ls_number_restraints 0
_refine_ls_restrained_S_all 1.042
_refine_ls_R_factor_all 0.0323
_refine_ls_R_factor_gt 0.0299
_refine_ls_shift/su_max 0.000
_refine_ls_shift/su_mean 0.000
_refine_ls_structure_factor_coef Fsqd
_refine_ls_weighting_details 'calc w=1/[\s^2^(Fo^2^)+(0.0502P)^2^+0.2007P] where P=(Fo^2^+2Fc^2^)/3'
_refine_ls_weighting_scheme calc
_refine_ls_wR_factor_gt 0.0770
_refine_ls_wR_factor_ref 0.0789
_reflns_number_gt 3570
_reflns_number_total 3749
_reflns_threshold_expression >2sigma(I)
_cod_data_source_file jo4000916_si_003.cif
_cod_data_source_block d10036
_cod_database_code 4028259

loop_
_symmetry_equiv_pos_as_xyz
'x, y, z'
'-x+1/2, -y, z+1/2'
'-x, y+1/2, -z+1/2'
'x+1/2, -y+1/2, -z'

loop_
_atom_site_label
_atom_site_type_symbol
_atom_site_fract_x
_atom_site_fract_y
_atom_site_fract_z
_atom_site_U_iso_or_equiv
_atom_site_adp_type
_atom_site_occupancy
_atom_site_symmetry_multiplicity
_atom_site_calc_flag
_atom_site_refinement_flags
S1 S 0.34099(6) 0.42354(3) 0.166956(17) 0.02144(11) Uani 1 1 d .
O1 O 0.27705(19) 0.34602(11) 0.20861(5) 0.0262(3) Uani 1 1 d .
O2 O 0.21190(18) 0.50659(11) 0.14682(5) 0.0273(3) Uani 1 1 d .
C1 C 0.5483(3) 0.48956(15) 0.19527(7) 0.0225(4) Uani 1 1 d .
C2 C 0.5745(3) 0.60186(15) 0.18692(7) 0.0250(4) Uani 1 1 d .
H2A H 0.4767 0.6449 0.1695 0.030 Uiso 1 1 calc R
C3 C 0.7456(3) 0.64958(15) 0.20448(8) 0.0276(4) Uani 1 1 d .
H3A H 0.7676 0.7260 0.1993 0.033 Uiso 1 1 calc R
C4 C 0.8845(3) 0.58394(16) 0.22979(7) 0.0268(4) Uani 1 1 d .
N1 N 1.0706(3) 0.63413(14) 0.24533(7) 0.0320(4) Uani 1 1 d .
O3 O 1.1731(2) 0.58633(15) 0.27892(6) 0.0448(4) Uani 1 1 d .
O4 O 1.1128(2) 0.72209(12) 0.22249(7) 0.0404(4) Uani 1 1 d .
C5 C 0.8574(3) 0.47283(15) 0.24001(7) 0.0252(4) Uani 1 1 d .
H5B H 0.9541 0.4306 0.2585 0.030 Uiso 1 1 calc R
C6 C 0.6865(3) 0.42509(15) 0.22270(7) 0.0231(3) Uani 1 1 d .
H6A H 0.6630 0.3492 0.2294 0.028 Uiso 1 1 calc R
N2 N 0.4214(2) 0.35393(13) 0.11282(6) 0.0230(3) Uani 1 1 d .
C11 C 0.4015(3) 0.39915(16) 0.05509(7) 0.0260(4) Uani 1 1 d .
H11A H 0.2760 0.4381 0.0525 0.031 Uiso 1 1 calc R
H11B H 0.3977 0.3371 0.0281 0.031 Uiso 1 1 calc R
C12 C 0.5624(3) 0.47854(16) 0.03691(8) 0.0303(4) Uani 1 1 d .
H12A H 0.5652 0.4806 -0.0052 0.036 Uiso 1 1 calc R
C13 C 0.7640(3) 0.44811(17) 0.05755(8) 0.0310(4) Uani 1 1 d .
H13A H 0.8580 0.5028 0.0433 0.037 Uiso 1 1 calc R
H13B H 0.7664 0.4510 0.0992 0.037 Uiso 1 1 calc R
O5 O 0.5316(2) 0.58796(12) 0.05687(6) 0.0355(3) Uani 1 1 d .
H5 H 0.4490 0.6193 0.0365 0.053 Uiso 1 1 calc R
O6 O 0.8212(2) 0.34153(12) 0.03960(5) 0.0306(3) Uani 1 1 d .
C14 C 0.8138(3) 0.25754(16) 0.08134(8) 0.0274(4) Uani 1 1 d .
H14A H 0.8325 0.2912 0.1189 0.033 Uiso 1 1 calc R
H14B H 0.9217 0.2055 0.0749 0.033 Uiso 1 1 calc R
C15 C 0.6243(3) 0.19418(15) 0.08114(7) 0.0230(4) Uani 1 1 d .
H15A H 0.5715 0.1923 0.0419 0.028 Uiso 1 1 calc R
O7 O 0.67351(18) 0.08445(11) 0.09822(5) 0.0259(3) Uani 1 1 d .
C16 C 0.5178(3) 0.00774(16) 0.09418(8) 0.0278(4) Uani 1 1 d .
H16A H 0.4761 0.0008 0.0540 0.033 Uiso 1 1 calc R
C17 C 0.3476(3) 0.04413(16) 0.13011(8) 0.0307(4) Uani 1 1 d .
H17A H 0.3828 0.0390 0.1705 0.037 Uiso 1 1 calc R
H17B H 0.2363 -0.0053 0.1233 0.037 Uiso 1 1 calc R
C18 C 0.2901(3) 0.16245(16) 0.11609(8) 0.0261(4) Uani 1 1 d .
H18A H 0.2387 0.1662 0.0772 0.031 Uiso 1 1 calc R
H18B H 0.1878 0.1876 0.1423 0.031 Uiso 1 1 calc R
C19 C 0.4667(3) 0.23607(15) 0.12147(7) 0.0225(4) Uani 1 1 d .
H19A H 0.5171 0.2278 0.1607 0.027 Uiso 1 1 calc R
C20 C 0.5994(3) -0.10075(17) 0.11435(9) 0.0358(5) Uani 1 1 d .
H20A H 0.6519 -0.0913 0.1529 0.043 Uiso 1 1 calc R
H20B H 0.4938 -0.1556 0.1163 0.043 Uiso 1 1 calc R
C21 C 0.7572(3) -0.14379(15) 0.07629(9) 0.0302(4) Uani 1 1 d .
O8 O 0.7531(2) -0.13720(11) 0.02538(6) 0.0341(3) Uani 1 1 d .
O9 O 0.8971(2) -0.19200(12) 0.10544(6) 0.0381(4) Uani 1 1 d .
C22 C 1.0439(4) -0.2481(2) 0.07282(11) 0.0466(6) Uani 1 1 d .
H22A H 0.9817 -0.2956 0.0448 0.070 Uiso 1 1 calc R
H22B H 1.1239 -0.2930 0.0980 0.070 Uiso 1 1 calc R
H22C H 1.1253 -0.1938 0.0536 0.070 Uiso 1 1 calc R

loop_
_atom_site_aniso_label
_atom_site_aniso_U_11
_atom_site_aniso_U_22
_atom_site_aniso_U_33
_atom_site_aniso_U_23
_atom_site_aniso_U_13
_atom_site_aniso_U_12
S1 0.01920(19) 0.0250(2) 0.0201(2) 0.00013(16) 0.00146(15) 0.00398(16)
O1 0.0254(6) 0.0286(6) 0.0247(6) -0.0008(5) 0.0045(5) 0.0030(5)
O2 0.0235(7) 0.0302(7) 0.0282(6) -0.0003(5) 0.0003(5) 0.0066(5)
C1 0.0229(9) 0.0280(9) 0.0166(8) -0.0016(7) 0.0028(6) 0.0032(7)
C2 0.0272(9) 0.0260(9) 0.0220(8) 0.0000(7) 0.0020(7) 0.0063(8)
C3 0.0333(10) 0.0247(8) 0.0248(9) -0.0034(7) 0.0052(8) 0.0013(8)
C4 0.0252(9) 0.0335(10) 0.0216(8) -0.0087(7) 0.0030(7) 0.0001(8)
N1 0.0320(9) 0.0353(9) 0.0287(8) -0.0129(7) 0.0008(7) -0.0033(8)
O3 0.0393(8) 0.0638(11) 0.0313(7) -0.0002(7) -0.0125(6) -0.0104(8)
O4 0.0355(8) 0.0292(7) 0.0564(9) -0.0094(7) -0.0012(7) -0.0054(6)
C5 0.0256(9) 0.0300(9) 0.0198(8) -0.0022(7) -0.0003(7) 0.0054(8)
C6 0.0259(9) 0.0246(8) 0.0187(8) -0.0005(7) 0.0022(6) 0.0038(8)
N2 0.0223(7) 0.0279(8) 0.0187(7) 0.0010(6) -0.0005(6) 0.0039(6)
C11 0.0283(9) 0.0318(9) 0.0180(8) 0.0012(7) -0.0017(7) 0.0041(8)
C12 0.0394(11) 0.0299(10) 0.0217(9) 0.0005(7) 0.0029(8) -0.0004(9)
C13 0.0321(10) 0.0337(10) 0.0270(9) 0.0001(8) 0.0063(8) -0.0044(8)
O5 0.0460(9) 0.0324(8) 0.0281(7) 0.0024(6) -0.0016(6) 0.0013(7)
O6 0.0304(7) 0.0376(7) 0.0237(7) -0.0031(5) 0.0069(5) -0.0018(6)
C14 0.0220(8) 0.0357(10) 0.0245(9) -0.0040(7) -0.0001(7) 0.0043(8)
C15 0.0225(9) 0.0280(9) 0.0184(8) -0.0009(7) -0.0014(7) 0.0045(7)
O7 0.0252(6) 0.0284(6) 0.0243(6) -0.0007(5) -0.0024(5) 0.0079(6)
C16 0.0305(10) 0.0296(9) 0.0232(9) 0.0025(7) 0.0021(7) 0.0044(8)
C17 0.0310(10) 0.0297(10) 0.0314(10) 0.0016(8) 0.0041(8) 0.0011(8)
C18 0.0224(9) 0.0316(10) 0.0244(9) 0.0009(7) 0.0017(7) 0.0032(8)
C19 0.0201(8) 0.0291(9) 0.0184(8) 0.0010(7) -0.0013(6) 0.0052(7)
C20 0.0445(12) 0.0296(10) 0.0333(11) 0.0043(8) 0.0066(9) 0.0089(9)
C21 0.0383(11) 0.0200(8) 0.0323(11) 0.0012(7) 0.0035(8) 0.0015(8)
O8 0.0405(8) 0.0310(7) 0.0307(8) -0.0025(6) 0.0040(6) 0.0007(6)
O9 0.0438(9) 0.0364(7) 0.0343(8) 0.0043(6) 0.0049(7) 0.0123(7)
C22 0.0460(13) 0.0425(12) 0.0514(13) 0.0081(10) 0.0123(10) 0.0169(11)

loop_
_atom_type_symbol
_atom_type_description
_atom_type_scat_dispersion_real
_atom_type_scat_dispersion_imag
_atom_type_scat_source
C C 0.0181 0.0091 'International Tables Vol C Tables 4.2.6.8 and 6.1.1.4'
H H 0.0000 0.0000 'International Tables Vol C Tables 4.2.6.8 and 6.1.1.4'
N N 0.0311 0.0180 'International Tables Vol C Tables 4.2.6.8 and 6.1.1.4'
O O 0.0492 0.0322 'International Tables Vol C Tables 4.2.6.8 and 6.1.1.4'
S S 0.3331 0.5567 'International Tables Vol C Tables 4.2.6.8 and 6.1.1.4'

loop_
_geom_angle_atom_site_label_1
_geom_angle_atom_site_label_2
_geom_angle_atom_site_label_3
_geom_angle
O2 S1 O1 120.10(8)
O2 S1 N2 108.39(8)
O1 S1 N2 107.78(8)
O2 S1 C1 108.12(8)
O1 S1 C1 106.58(8)
N2 S1 C1 104.87(8)
C2 C1 C6 121.86(17)
C2 C1 S1 119.68(14)
C6 C1 S1 118.35(14)
C3 C2 C1 118.72(17)
C3 C2 H2A 120.6
C1 C2 H2A 120.6
C2 C3 C4 118.81(18)
C2 C3 H3A 120.6
C4 C3 H3A 120.6
C5 C4 C3 122.97(18)
C5 C4 N1 118.61(17)
C3 C4 N1 118.41(18)
O3 N1 O4 124.38(18)
O3 N1 C4 118.45(17)
O4 N1 C4 117.16(18)
C6 C5 C4 118.30(17)
C6 C5 H5B 120.8
C4 C5 H5B 120.8
C5 C6 C1 119.25(17)
C5 C6 H6A 120.4
C1 C6 H6A 120.4
C19 N2 C11 120.45(14)
C19 N2 S1 117.63(12)
C11 N2 S1 120.12(12)
N2 C11 C12 115.17(15)
N2 C11 H11A 108.5
C12 C11 H11A 108.5
N2 C11 H11B 108.5
C12 C11 H11B 108.5
H11A C11 H11B 107.5
O5 C12 C13 104.87(16)
O5 C12 C11 112.60(16)
C13 C12 C11 114.86(16)
O5 C12 H12A 108.1
C13 C12 H12A 108.1
C11 C12 H12A 108.1
O6 C13 C12 112.35(17)
O6 C13 H13A 109.1
C12 C13 H13A 109.1
O6 C13 H13B 109.1
C12 C13 H13B 109.1
H13A C13 H13B 107.9
C12 O5 H5 109.5
C13 O6 C14 115.86(14)
O6 C14 C15 113.10(15)
O6 C14 H14A 109.0
C15 C14 H14A 109.0
O6 C14 H14B 109.0
C15 C14 H14B 109.0
H14A C14 H14B 107.8
O7 C15 C14 105.41(14)
O7 C15 C19 107.49(14)
C14 C15 C19 116.19(15)
O7 C15 H15A 109.2
C14 C15 H15A 109.2
C19 C15 H15A 109.2
C16 O7 C15 114.17(13)
O7 C16 C20 105.51(16)
O7 C16 C17 110.87(15)
C20 C16 C17 111.45(16)
O7 C16 H16A 109.6
C20 C16 H16A 109.6
C17 C16 H16A 109.6
C16 C17 C18 110.70(16)
C16 C17 H17A 109.5
C18 C17 H17A 109.5
C16 C17 H17B 109.5
C18 C17 H17B 109.5
H17A C17 H17B 108.1
C19 C18 C17 109.10(15)
C19 C18 H18A 109.9
C17 C18 H18A 109.9
C19 C18 H18B 109.9
C17 C18 H18B 109.9
H18A C18 H18B 108.3
N2 C19 C18 112.88(14)
N2 C19 C15 112.59(15)
C18 C19 C15 108.79(15)
N2 C19 H19A 107.4
C18 C19 H19A 107.4
C15 C19 H19A 107.4
C21 C20 C16 112.51(17)
C21 C20 H20A 109.1
C16 C20 H20A 109.1
C21 C20 H20B 109.1
C16 C20 H20B 109.1
H20A C20 H20B 107.8
O8 C21 O9 124.49(19)
O8 C21 C20 123.85(19)
O9 C21 C20 111.63(17)
C21 O9 C22 116.18(17)
O9 C22 H22A 109.5
O9 C22 H22B 109.5
H22A C22 H22B 109.5
O9 C22 H22C 109.5
H22A C22 H22C 109.5
H22B C22 H22C 109.5

loop_
_geom_bond_atom_site_label_1
_geom_bond_atom_site_label_2
_geom_bond_distance
S1 O2 1.4302(13)
S1 O1 1.4356(14)
S1 N2 1.6359(15)
S1 C1 1.7752(19)
C1 C2 1.392(3)
C1 C6 1.397(2)
C2 C3 1.382(3)
C2 H2A 0.9500
C3 C4 1.386(3)
C3 H3A 0.9500
C4 C5 1.386(3)
C4 N1 1.471(2)
N1 O3 1.215(2)
N1 O4 1.234(2)
C5 C6 1.379(3)
C5 H5B 0.9500
C6 H6A 0.9500
N2 C19 1.481(2)
N2 C11 1.482(2)
C11 C12 1.536(3)
C11 H11A 0.9900
C11 H11B 0.9900
C12 O5 1.429(2)
C12 C13 1.523(3)
C12 H12A 1.0000
C13 O6 1.421(2)
C13 H13A 0.9900
C13 H13B 0.9900
O5 H5 0.8400
O6 C14 1.424(2)
C14 C15 1.521(3)
C14 H14A 0.9900
C14 H14B 0.9900
C15 O7 1.436(2)
C15 C19 1.537(2)
C15 H15A 1.0000
O7 C16 1.428(2)
C16 C20 1.513(3)
C16 C17 1.519(3)
C16 H16A 1.0000
C17 C18 1.529(3)
C17 H17A 0.9900
C17 H17B 0.9900
C18 C19 1.519(3)
C18 H18A 0.9900
C18 H18B 0.9900
C19 H19A 1.0000
C20 C21 1.510(3)
C20 H20A 0.9900
C20 H20B 0.9900
C21 O8 1.211(2)
C21 O9 1.326(3)
O9 C22 1.448(3)
C22 H22A 0.9800
C22 H22B 0.9800
C22 H22C 0.9800

loop_
_geom_hbond_atom_site_label_D
_geom_hbond_atom_site_label_H
_geom_hbond_atom_site_label_A
_geom_hbond_distance_DH
_geom_hbond_distance_HA
_geom_hbond_distance_DA
_geom_hbond_angle_DHA
_geom_hbond_site_symmetry_A
O5 H5 O8 0.84 2.01 2.806(2) 158.2 4_455
